data_1576176
loop_
_publ_author_name
'Mao, Xiaofeng'
'Zhang, Jie'
'Xie, Zuowei'

_publ_section_title
;
 Regioselective C(sp<sup>3</sup>)-H borylation <i>via</i> a diarylboryl
 anion surrogate in sp<sup>2</sup>-sp<sup>3</sup> diboranes(5).
;
_journal_issue 47
_journal_name_full 'Chemical science'
_journal_page_first 22314
_journal_page_last 22321
_journal_paper_doi 10.1039/d5sc07180a
_journal_volume 16
_journal_year 2025
_chemical_formula_moiety 'C32 H39 B2 Si, C16 H32 Li O4'
_chemical_formula_sum 'C48 H71 B2 Li O4 Si'
_chemical_formula_weight 768.69
_space_group_crystal_system monoclinic
_space_group_IT_number 14
_space_group_name_Hall '-P 2yn'
_space_group_name_H-M_alt 'P 1 21/n 1'
_atom_sites_solution_hydrogens mixed
_atom_sites_solution_primary dual
_audit_creation_date 2023-01-09
_audit_creation_method
;
Olex2 1.5
(compiled 2022.04.07 svn.rca3783a0 for OlexSys, GUI svn.r6498)
;
_audit_update_record
;
2025-07-26 deposited with the CCDC.	2025-11-04 downloaded from the CCDC.
;
_cell_angle_alpha 90
_cell_angle_beta 101.434(2)
_cell_angle_gamma 90
_cell_formula_units_Z 4
_cell_length_a 11.2790(6)
_cell_length_b 14.9402(8)
_cell_length_c 27.9641(15)
_cell_measurement_reflns_used 9697
_cell_measurement_temperature 100.0(2)
_cell_measurement_theta_max 56.89
_cell_measurement_theta_min 2.93
_cell_volume 4618.7(4)
_computing_cell_refinement 'SAINT V8.40B (?, 2016)'
_computing_data_collection 'Apex3 (Bruker 2018)'
_computing_data_reduction 'SAINT V8.40B (?, 2016)'
_computing_molecular_graphics 'Olex2 1.5 (Dolomanov et al., 2009)'
_computing_publication_material 'Olex2 1.5 (Dolomanov et al., 2009)'
_computing_structure_refinement 'SHELXL 2018/3 (Sheldrick, 2015)'
_computing_structure_solution 'ShelXT 2014'
_diffrn_ambient_temperature 100.0(2)
_diffrn_detector 'Bruker PHOTON III area detector'
_diffrn_detector_area_resol_mean 7.9
_diffrn_detector_type 'CMOS area detector'
_diffrn_measured_fraction_theta_full 1.000
_diffrn_measured_fraction_theta_max 0.998
_diffrn_measurement_device 'three-circle diffractometer'
_diffrn_measurement_device_type 'Bruker D8 VENTURE'
_diffrn_measurement_method '\w and \f scans'
_diffrn_radiation_monochromator 'mirror optics'
_diffrn_radiation_probe x-ray
_diffrn_radiation_type GaK\a
_diffrn_radiation_wavelength 1.34138
_diffrn_reflns_av_R_equivalents 0.0727
_diffrn_reflns_av_unetI/netI 0.0353
_diffrn_reflns_Laue_measured_fraction_full 1.000
_diffrn_reflns_Laue_measured_fraction_max 0.998
_diffrn_reflns_limit_h_max 14
_diffrn_reflns_limit_h_min -14
_diffrn_reflns_limit_k_max 18
_diffrn_reflns_limit_k_min -18
_diffrn_reflns_limit_l_max 34
_diffrn_reflns_limit_l_min -34
_diffrn_reflns_number 73555
_diffrn_reflns_point_group_measured_fraction_full 1.000
_diffrn_reflns_point_group_measured_fraction_max 0.998
_diffrn_reflns_theta_full 53.594
_diffrn_reflns_theta_max 56.976
_diffrn_reflns_theta_min 2.805
_diffrn_source 'microfocus Metaljet'
_diffrn_source_current 2.5
_diffrn_source_power 0.174525
_diffrn_source_type 'Incoatec Metaljet'
_diffrn_source_voltage 69.81
_diffrn_standards_number 0
_exptl_absorpt_coefficient_mu 0.482
_exptl_absorpt_correction_T_max 0.7512
_exptl_absorpt_correction_T_min 0.6447
_exptl_absorpt_correction_type multi-scan
_exptl_absorpt_process_details
;
SADABS-2016/2 (Bruker,2016/2) was used for absorption correction.
wR2(int) was 0.1250 before and 0.0656 after correction.
The Ratio of minimum to maximum transmission is 0.8582.
The \l/2 correction factor is Not present.
;
_exptl_crystal_colour colourless
_exptl_crystal_colour_primary colourless
_exptl_crystal_density_diffrn 1.105
_exptl_crystal_description block
_exptl_crystal_F_000 1672
_exptl_crystal_size_max 0.26
_exptl_crystal_size_mid 0.24
_exptl_crystal_size_min 0.08
_refine_diff_density_max 0.367
_refine_diff_density_min -0.270
_refine_diff_density_rms 0.039
_refine_ls_extinction_method none
_refine_ls_goodness_of_fit_ref 1.057
_refine_ls_hydrogen_treatment mixed
_refine_ls_matrix_type full
_refine_ls_number_parameters 516
_refine_ls_number_reflns 9424
_refine_ls_number_restraints 0
_refine_ls_restrained_S_all 1.057
_refine_ls_R_factor_all 0.0478
_refine_ls_R_factor_gt 0.0367
_refine_ls_shift/su_max 0.001
_refine_ls_shift/su_mean 0.000
_refine_ls_structure_factor_coef Fsqd
_refine_ls_weighting_details 'w=1/[\s^2^(Fo^2^)+(0.0496P)^2^+1.1759P] where P=(Fo^2^+2Fc^2^)/3'
_refine_ls_weighting_scheme calc
_refine_ls_wR_factor_gt 0.0967
_refine_ls_wR_factor_ref 0.1013
_reflns_Friedel_coverage 0.000
_reflns_number_gt 8130
_reflns_number_total 9424
_reflns_threshold_expression 'I > 2\s(I)'
_cod_data_source_file d5sc07180a2.cif
_cod_data_source_block '[2b]Li'
_cod_depositor_comments 'Adding full bibliography for 1576174--1576180.cif.'
_cod_database_code 1576176
_shelx_shelxl_version_number 2018/3
_shelx_space_group_comment
;
The symmetry employed for this shelxl refinement is uniquely defined
by the following loop, which should always be used as a source of
symmetry information in preference to the above space-group names.
They are only intended as comments.
;
_olex2_refinement_description
;
1. Fixed Uiso
 At 1.2 times of:
  All C(H) groups, All C(H,H) groups
 At 1.5 times of:
  All C(H,H,H) groups
2.a Ternary CH refined with riding coordinates:
 C13(H13)
2.b Secondary CH2 refined with riding coordinates:
 C35(H35A,H35B), C36(H36A,H36B), C39(H39A,H39B), C40(H40A,H40B), C41(H41A,
 H41B), C42(H42A,H42B), C43(H43A,H43B), C45(H45A,H45B), C47(H47A,H47B),
 C48(H48A,H48B), C49(H49A,H49B), C50(H50A,H50B), C51(H51A,H51B), C52(H52A,H52B),
  C53(H53A,H53B), C54(H54A,H54B)
2.c Aromatic/amide H refined with riding coordinates:
 C1(H1), C2(H2), C9(H9), C10(H10), C11(H11), C12(H12), C19(H19), C20(H20),
 C21(H21), C22(H22), C24(H24), C25(H25), C28(H28), C29(H29), C30(H30), C31(H31)
2.d Idealised Me refined as rotating group:
 C14(H14A,H14B,H14C), C15(H15A,H15B,H15C), C16(H16A,H16B,H16C), C23(H23A,H23B,
 H23C), C26(H26A,H26B,H26C), C33(H33A,H33B,H33C), C34(H34A,H34B,H34C)
;
_olex2_submission_special_instructions 'No special instructions were received'

loop_
_space_group_symop_operation_xyz
'x, y, z'
'-x+1/2, y+1/2, -z+1/2'
'-x, -y, -z'
'x-1/2, -y-1/2, z-1/2'

loop_
_atom_site_label
_atom_site_type_symbol
_atom_site_fract_x
_atom_site_fract_y
_atom_site_fract_z
_atom_site_U_iso_or_equiv
_atom_site_adp_type
_atom_site_occupancy
_atom_site_site_symmetry_order
_atom_site_calc_flag
_atom_site_refinement_flags_posn
_atom_site_refinement_flags_adp
_atom_site_refinement_flags_occupancy
_atom_site_disorder_assembly
_atom_site_disorder_group
Si1 Si 0.79715(3) 0.15437(2) 0.60813(2) 0.01881(8) Uani 1 1 d . . . . .
C1 C 0.28636(12) 0.23432(10) 0.70346(5) 0.0338(3) Uani 1 1 d . . . . .
H1 H 0.227241 0.229303 0.723247 0.041 Uiso 1 1 calc R U . . .
C2 C 0.26168(11) 0.28243(9) 0.66026(5) 0.0301(3) Uani 1 1 d . . . . .
H2 H 0.185208 0.310724 0.650742 0.036 Uiso 1 1 calc R U . . .
C3 C 0.34698(10) 0.29022(8) 0.63034(4) 0.0232(2) Uani 1 1 d . . . . .
C4 C 0.46176(10) 0.24853(7) 0.64369(4) 0.0195(2) Uani 1 1 d . . . . .
C7 C 0.68481(10) 0.40113(7) 0.67663(4) 0.0182(2) Uani 1 1 d . . . . .
C8 C 0.78988(11) 0.41793(8) 0.71265(4) 0.0217(2) Uani 1 1 d . . . . .
C9 C 0.78457(12) 0.47564(8) 0.75154(4) 0.0268(3) Uani 1 1 d . . . . .
H9 H 0.855878 0.486017 0.775367 0.032 Uiso 1 1 calc R U . . .
C10 C 0.67832(13) 0.51814(9) 0.75633(4) 0.0282(3) Uani 1 1 d . . . . .
H10 H 0.677325 0.558764 0.782382 0.034 Uiso 1 1 calc R U . . .
C11 C 0.57784(10) 0.44224(8) 0.68387(4) 0.0204(2) Uani 1 1 d . . . . .
H11 H 0.504889 0.429799 0.661364 0.025 Uiso 1 1 calc R U . . .
C12 C 0.57335(11) 0.50030(8) 0.72238(4) 0.0246(2) Uani 1 1 d . . . . .
H12 H 0.499082 0.527511 0.725423 0.030 Uiso 1 1 calc R U . . .
C13 C 0.70388(10) 0.23585(7) 0.63409(4) 0.0176(2) Uani 1 1 d . . . . .
H13 H 0.709165 0.221086 0.669334 0.021 Uiso 1 1 calc R U . . .
C14 C 0.81061(12) 0.16802(9) 0.54245(4) 0.0288(3) Uani 1 1 d . . . . .
H14A H 0.733174 0.153148 0.521167 0.043 Uiso 1 1 calc R U . . .
H14B H 0.873655 0.127897 0.535351 0.043 Uiso 1 1 calc R U . . .
H14C H 0.832002 0.230112 0.536675 0.043 Uiso 1 1 calc R U . . .
C15 C 0.95732(11) 0.15076(8) 0.64501(5) 0.0269(3) Uani 1 1 d . . . . .
H15A H 0.999761 0.205894 0.639516 0.040 Uiso 1 1 calc R U . . .
H15B H 0.999886 0.099140 0.634826 0.040 Uiso 1 1 calc R U . . .
H15C H 0.955152 0.145370 0.679749 0.040 Uiso 1 1 calc R U . . .
C16 C 0.73788(11) 0.03674(8) 0.61114(4) 0.0237(2) Uani 1 1 d . . . . .
H16A H 0.715779 0.027099 0.642922 0.036 Uiso 1 1 calc R U . . .
H16B H 0.800656 -0.006206 0.606900 0.036 Uiso 1 1 calc R U . . .
H16C H 0.666455 0.028281 0.585178 0.036 Uiso 1 1 calc R U . . .
C17 C 0.51968(10) 0.22006(7) 0.55343(4) 0.0191(2) Uani 1 1 d . . . . .
C18 C 0.46102(10) 0.13667(8) 0.54170(4) 0.0207(2) Uani 1 1 d . . . . .
C19 C 0.43375(11) 0.10724(8) 0.49324(4) 0.0237(2) Uani 1 1 d . . . . .
H19 H 0.396650 0.050405 0.486180 0.028 Uiso 1 1 calc R U . . .
C20 C 0.45935(11) 0.15873(8) 0.45514(4) 0.0252(2) Uani 1 1 d . . . . .
H20 H 0.440045 0.137528 0.422496 0.030 Uiso 1 1 calc R U . . .
C21 C 0.51364(11) 0.24168(8) 0.46568(4) 0.0243(2) Uani 1 1 d . . . . .
H21 H 0.530502 0.278475 0.440130 0.029 Uiso 1 1 calc R U . . .
C22 C 0.54327(10) 0.27069(8) 0.51391(4) 0.0214(2) Uani 1 1 d . . . . .
H22 H 0.581214 0.327359 0.520444 0.026 Uiso 1 1 calc R U . . .
C23 C 0.42295(11) 0.07731(8) 0.57997(4) 0.0246(2) Uani 1 1 d . . . . .
H23A H 0.348744 0.101053 0.588412 0.037 Uiso 1 1 calc R U . . .
H23B H 0.487340 0.076022 0.609192 0.037 Uiso 1 1 calc R U . . .
H23C H 0.408148 0.016493 0.567036 0.037 Uiso 1 1 calc R U . . .
C24 C 0.39814(12) 0.19365(9) 0.71746(5) 0.0298(3) Uani 1 1 d . . . . .
H24 H 0.416563 0.160818 0.747098 0.036 Uiso 1 1 calc R U . . .
C25 C 0.48342(11) 0.20115(8) 0.68785(4) 0.0236(2) Uani 1 1 d . . . . .
H25 H 0.559706 0.172892 0.698033 0.028 Uiso 1 1 calc R U . . .
C26 C 0.31507(11) 0.34621(8) 0.58458(5) 0.0271(3) Uani 1 1 d . . . . .
H26A H 0.228288 0.359565 0.577985 0.041 Uiso 1 1 calc R U . . .
H26B H 0.335206 0.313092 0.557005 0.041 Uiso 1 1 calc R U . . .
H26C H 0.361035 0.402278 0.589076 0.041 Uiso 1 1 calc R U . . .
C27 C 0.75491(10) 0.40246(7) 0.59121(4) 0.0181(2) Uani 1 1 d . . . . .
C28 C 0.87525(11) 0.38419(8) 0.58855(4) 0.0229(2) Uani 1 1 d . . . . .
H28 H 0.912532 0.332498 0.604729 0.027 Uiso 1 1 calc R U . . .
C29 C 0.94305(11) 0.43813(9) 0.56331(5) 0.0274(3) Uani 1 1 d . . . . .
H29 H 1.024819 0.423513 0.562908 0.033 Uiso 1 1 calc R U . . .
C30 C 0.89011(12) 0.51326(8) 0.53881(4) 0.0272(3) Uani 1 1 d . . . . .
H30 H 0.935118 0.550797 0.521549 0.033 Uiso 1 1 calc R U . . .
C31 C 0.77033(11) 0.53277(8) 0.53991(4) 0.0232(2) Uani 1 1 d . . . . .
H31 H 0.733463 0.583635 0.522699 0.028 Uiso 1 1 calc R U . . .
C32 C 0.70257(10) 0.47955(7) 0.56566(4) 0.0192(2) Uani 1 1 d . . . . .
C33 C 0.57339(10) 0.50728(8) 0.56505(4) 0.0217(2) Uani 1 1 d . . . . .
H33A H 0.518402 0.459833 0.550025 0.033 Uiso 1 1 calc R U . . .
H33B H 0.555408 0.562601 0.546169 0.033 Uiso 1 1 calc R U . . .
H33C H 0.562621 0.517390 0.598548 0.033 Uiso 1 1 calc R U . . .
C34 C 0.91033(11) 0.37607(9) 0.71006(5) 0.0285(3) Uani 1 1 d . . . . .
H34A H 0.897367 0.315327 0.696824 0.043 Uiso 1 1 calc R U . . .
H34B H 0.960918 0.373545 0.742850 0.043 Uiso 1 1 calc R U . . .
H34C H 0.950859 0.412168 0.688815 0.043 Uiso 1 1 calc R U . . .
B1 B 0.56249(11) 0.25345(8) 0.60947(4) 0.0177(2) Uani 1 1 d . . . . .
H1A H 0.5739(13) 0.3430(9) 0.6052(5) 0.022(3) Uiso 1 1 d . . . . .
B2 B 0.68955(11) 0.34351(8) 0.62758(4) 0.0176(2) Uani 1 1 d . . . . .
O1 O 0.57913(8) 0.23196(6) 0.82826(3) 0.02689(19) Uani 1 1 d . . . . .
O2 O 0.54257(9) 0.32907(6) 0.91980(4) 0.0337(2) Uani 1 1 d . . . . .
O3 O 0.34240(9) 0.35572(7) 0.82580(4) 0.0396(2) Uani 1 1 d . . . . .
O4 O 0.36958(9) 0.17851(7) 0.88292(3) 0.0354(2) Uani 1 1 d . . . . .
C35 C 0.77073(13) 0.16514(10) 0.84344(5) 0.0345(3) Uani 1 1 d . . . . .
H35A H 0.816808 0.112669 0.835476 0.041 Uiso 1 1 calc R U . . .
H35B H 0.803203 0.183950 0.877458 0.041 Uiso 1 1 calc R U . . .
C36 C 0.63704(13) 0.14531(9) 0.83552(5) 0.0312(3) Uani 1 1 d . . . . .
H36A H 0.611439 0.106799 0.806495 0.037 Uiso 1 1 calc R U . . .
H36B H 0.616855 0.114876 0.864320 0.037 Uiso 1 1 calc R U . . .
C39 C 0.22654(15) 0.37933(12) 0.83653(7) 0.0467(4) Uani 1 1 d . . . . .
H39A H 0.229256 0.377125 0.872113 0.056 Uiso 1 1 calc R U . . .
H39B H 0.163009 0.337770 0.820075 0.056 Uiso 1 1 calc R U . . .
C40 C 0.20163(16) 0.47302(11) 0.81754(6) 0.0466(4) Uani 1 1 d . . . . .
H40A H 0.238509 0.517974 0.842027 0.056 Uiso 1 1 calc R U . . .
H40B H 0.113665 0.484534 0.808032 0.056 Uiso 1 1 calc R U . . .
C41 C 0.24567(13) 0.09216(10) 0.92378(5) 0.0373(3) Uani 1 1 d . . . . .
H41A H 0.178976 0.099526 0.941741 0.045 Uiso 1 1 calc R U . . .
H41B H 0.293620 0.038546 0.936180 0.045 Uiso 1 1 calc R U . . .
C42 C 0.19835(18) 0.08619(14) 0.86949(6) 0.0599(5) Uani 1 1 d . . . . .
H42A H 0.129271 0.127304 0.858962 0.072 Uiso 1 1 calc R U . . .
H42B H 0.172983 0.024391 0.859534 0.072 Uiso 1 1 calc R U . . .
C43 C 0.30678(19) 0.11431(13) 0.84892(6) 0.0540(5) Uani 1 1 d . . . . .
H43A H 0.359263 0.062235 0.846138 0.065 Uiso 1 1 calc R U . . .
H43B H 0.280916 0.141567 0.816246 0.065 Uiso 1 1 calc R U . . .
C45 C 0.32397(13) 0.17467(9) 0.92779(5) 0.0327(3) Uani 1 1 d . . . . .
H45A H 0.275957 0.228832 0.931410 0.039 Uiso 1 1 calc R U . . .
H45B H 0.391532 0.170272 0.956309 0.039 Uiso 1 1 calc R U . . .
C47 C 0.63587(13) 0.27811(10) 0.95107(6) 0.0388(3) Uani 1 1 d . . . . .
H47A H 0.715581 0.289219 0.942436 0.047 Uiso 1 1 calc R U . . .
H47B H 0.618040 0.213251 0.947966 0.047 Uiso 1 1 calc R U . . .
C48 C 0.63556(13) 0.30990(9) 1.00239(6) 0.0373(3) Uani 1 1 d . . . . .
H48A H 0.716479 0.303620 1.023646 0.045 Uiso 1 1 calc R U . . .
H48B H 0.575500 0.276767 1.016984 0.045 Uiso 1 1 calc R U . . .
C49 C 0.60028(12) 0.40797(9) 0.99402(5) 0.0315(3) Uani 1 1 d . . . . .
H49A H 0.564202 0.431856 1.020915 0.038 Uiso 1 1 calc R U . . .
H49B H 0.670795 0.445159 0.990633 0.038 Uiso 1 1 calc R U . . .
C50 C 0.50785(12) 0.40397(8) 0.94655(5) 0.0288(3) Uani 1 1 d . . . . .
H50A H 0.425537 0.394985 0.953065 0.035 Uiso 1 1 calc R U . . .
H50B H 0.508796 0.460140 0.927852 0.035 Uiso 1 1 calc R U . . .
C51 C 0.37384(13) 0.41754(9) 0.79050(5) 0.0326(3) Uani 1 1 d . . . . .
H51A H 0.396161 0.384742 0.762814 0.039 Uiso 1 1 calc R U . . .
H51B H 0.442761 0.455741 0.805717 0.039 Uiso 1 1 calc R U . . .
C52 C 0.26159(16) 0.47368(11) 0.77335(6) 0.0449(4) Uani 1 1 d . . . . .
H52A H 0.208506 0.446446 0.744584 0.054 Uiso 1 1 calc R U . . .
H52B H 0.282872 0.535289 0.765099 0.054 Uiso 1 1 calc R U . . .
C53 C 0.65806(12) 0.29373(9) 0.80916(5) 0.0298(3) Uani 1 1 d . . . . .
H53A H 0.675989 0.346688 0.830660 0.036 Uiso 1 1 calc R U . . .
H53B H 0.619334 0.314186 0.776071 0.036 Uiso 1 1 calc R U . . .
C54 C 0.77383(13) 0.24201(10) 0.80753(6) 0.0376(3) Uani 1 1 d . . . . .
H54A H 0.846175 0.280038 0.818057 0.045 Uiso 1 1 calc R U . . .
H54B H 0.773578 0.219079 0.774289 0.045 Uiso 1 1 calc R U . . .
Li1 Li 0.4583(2) 0.27452(15) 0.86139(8) 0.0292(4) Uani 1 1 d . . . . .

loop_
_atom_site_aniso_label
_atom_site_aniso_U_11
_atom_site_aniso_U_22
_atom_site_aniso_U_33
_atom_site_aniso_U_23
_atom_site_aniso_U_13
_atom_site_aniso_U_12
Si1 0.01772(15) 0.02020(15) 0.01950(15) 0.00137(11) 0.00613(11) 0.00293(11)
C1 0.0281(6) 0.0407(7) 0.0378(7) -0.0086(6) 0.0193(6) -0.0097(6)
C2 0.0196(6) 0.0309(7) 0.0420(7) -0.0087(5) 0.0113(5) -0.0036(5)
C3 0.0182(5) 0.0219(6) 0.0303(6) -0.0069(5) 0.0066(5) -0.0044(4)
C4 0.0181(5) 0.0191(5) 0.0224(5) -0.0048(4) 0.0067(4) -0.0039(4)
C7 0.0201(5) 0.0180(5) 0.0178(5) 0.0019(4) 0.0067(4) -0.0025(4)
C8 0.0219(6) 0.0230(6) 0.0203(5) 0.0021(4) 0.0043(4) -0.0024(4)
C9 0.0300(6) 0.0291(6) 0.0195(5) -0.0005(5) 0.0010(5) -0.0026(5)
C10 0.0390(7) 0.0275(6) 0.0189(5) -0.0036(5) 0.0078(5) 0.0005(5)
C11 0.0214(5) 0.0210(5) 0.0198(5) 0.0009(4) 0.0064(4) -0.0019(4)
C12 0.0283(6) 0.0249(6) 0.0231(5) 0.0016(5) 0.0111(5) 0.0034(5)
C13 0.0163(5) 0.0199(5) 0.0170(5) 0.0011(4) 0.0046(4) 0.0004(4)
C14 0.0336(7) 0.0316(6) 0.0252(6) 0.0034(5) 0.0153(5) 0.0091(5)
C15 0.0187(5) 0.0256(6) 0.0363(7) 0.0026(5) 0.0051(5) 0.0022(4)
C16 0.0248(6) 0.0218(6) 0.0239(5) -0.0009(4) 0.0032(4) 0.0015(4)
C17 0.0155(5) 0.0204(5) 0.0213(5) -0.0014(4) 0.0032(4) 0.0026(4)
C18 0.0176(5) 0.0217(5) 0.0226(5) -0.0007(4) 0.0033(4) 0.0023(4)
C19 0.0214(5) 0.0225(6) 0.0261(6) -0.0052(5) 0.0018(4) 0.0000(4)
C20 0.0249(6) 0.0290(6) 0.0205(5) -0.0054(5) 0.0017(4) 0.0036(5)
C21 0.0259(6) 0.0267(6) 0.0204(5) 0.0020(4) 0.0049(4) 0.0034(5)
C22 0.0218(5) 0.0205(5) 0.0219(5) -0.0009(4) 0.0047(4) 0.0008(4)
C23 0.0264(6) 0.0208(6) 0.0273(6) -0.0014(5) 0.0068(5) -0.0032(5)
C24 0.0315(7) 0.0354(7) 0.0253(6) -0.0027(5) 0.0121(5) -0.0105(5)
C25 0.0226(6) 0.0257(6) 0.0234(5) -0.0034(5) 0.0069(5) -0.0061(4)
C26 0.0175(5) 0.0264(6) 0.0365(7) -0.0018(5) 0.0031(5) 0.0023(5)
C27 0.0185(5) 0.0198(5) 0.0168(5) -0.0019(4) 0.0053(4) -0.0017(4)
C28 0.0218(6) 0.0240(6) 0.0246(5) 0.0025(4) 0.0085(4) 0.0008(4)
C29 0.0218(6) 0.0325(6) 0.0310(6) 0.0005(5) 0.0130(5) -0.0006(5)
C30 0.0312(6) 0.0272(6) 0.0273(6) 0.0013(5) 0.0152(5) -0.0049(5)
C31 0.0306(6) 0.0204(5) 0.0199(5) 0.0009(4) 0.0079(5) -0.0006(5)
C32 0.0211(5) 0.0205(5) 0.0167(5) -0.0029(4) 0.0053(4) -0.0011(4)
C33 0.0220(6) 0.0215(5) 0.0216(5) 0.0011(4) 0.0043(4) 0.0021(4)
C34 0.0210(6) 0.0366(7) 0.0263(6) -0.0036(5) 0.0008(5) -0.0002(5)
B1 0.0167(6) 0.0174(6) 0.0198(6) 0.0000(4) 0.0057(4) -0.0009(4)
B2 0.0143(5) 0.0205(6) 0.0185(5) -0.0005(5) 0.0049(4) -0.0014(4)
O1 0.0290(4) 0.0234(4) 0.0309(4) 0.0029(3) 0.0124(4) 0.0043(3)
O2 0.0337(5) 0.0282(5) 0.0403(5) -0.0084(4) 0.0101(4) 0.0039(4)
O3 0.0317(5) 0.0414(6) 0.0502(6) 0.0164(5) 0.0190(4) 0.0116(4)
O4 0.0402(5) 0.0368(5) 0.0330(5) -0.0044(4) 0.0166(4) -0.0158(4)
C35 0.0350(7) 0.0376(7) 0.0324(7) 0.0027(6) 0.0100(5) 0.0139(6)
C36 0.0396(7) 0.0234(6) 0.0320(6) 0.0024(5) 0.0110(6) 0.0077(5)
C39 0.0329(8) 0.0522(10) 0.0596(10) 0.0151(8) 0.0206(7) 0.0111(7)
C40 0.0449(9) 0.0474(9) 0.0515(9) 0.0061(7) 0.0194(7) 0.0180(7)
C41 0.0328(7) 0.0379(8) 0.0434(8) 0.0089(6) 0.0130(6) -0.0060(6)
C42 0.0566(11) 0.0702(12) 0.0458(9) 0.0160(9) -0.0073(8) -0.0369(10)
C43 0.0747(13) 0.0538(10) 0.0349(8) -0.0077(7) 0.0141(8) -0.0353(9)
C45 0.0335(7) 0.0348(7) 0.0334(7) 0.0022(5) 0.0153(5) -0.0021(6)
C47 0.0242(6) 0.0285(7) 0.0624(10) -0.0106(6) 0.0057(6) 0.0031(5)
C48 0.0285(7) 0.0298(7) 0.0504(8) 0.0014(6) -0.0001(6) 0.0033(5)
C49 0.0295(6) 0.0272(6) 0.0387(7) -0.0056(5) 0.0092(5) 0.0011(5)
C50 0.0313(6) 0.0244(6) 0.0336(6) -0.0017(5) 0.0136(5) 0.0033(5)
C51 0.0342(7) 0.0296(7) 0.0361(7) 0.0037(5) 0.0119(6) 0.0008(5)
C52 0.0485(9) 0.0433(9) 0.0456(8) 0.0105(7) 0.0158(7) 0.0164(7)
C53 0.0296(6) 0.0279(6) 0.0347(7) 0.0034(5) 0.0133(5) 0.0022(5)
C54 0.0320(7) 0.0428(8) 0.0418(8) 0.0067(6) 0.0163(6) 0.0077(6)
Li1 0.0283(11) 0.0259(10) 0.0360(11) 0.0024(9) 0.0125(9) 0.0006(8)

loop_
_atom_type_symbol
_atom_type_description
_atom_type_scat_dispersion_real
_atom_type_scat_dispersion_imag
_atom_type_scat_source
C C 0.0137 0.0067 'International Tables Vol C Tables 4.2.6.8 and 6.1.1.4'
H H 0.0000 0.0000 'International Tables Vol C Tables 4.2.6.8 and 6.1.1.4'
B B 0.0070 0.0029 'International Tables Vol C Tables 4.2.6.8 and 6.1.1.4'
Li Li 0.0011 0.0002 'International Tables Vol C Tables 4.2.6.8 and 6.1.1.4'
O O 0.0389 0.0241 'International Tables Vol C Tables 4.2.6.8 and 6.1.1.4'
Si Si 0.2153 0.2529 'International Tables Vol C Tables 4.2.6.8 and 6.1.1.4'

loop_
_geom_angle_atom_site_label_1
_geom_angle_atom_site_label_2
_geom_angle_atom_site_label_3
_geom_angle
_geom_angle_site_symmetry_1
_geom_angle_site_symmetry_3
_geom_angle_publ_flag
C13 Si1 C14 118.27(5) . . ?
C13 Si1 C15 111.12(5) . . ?
C13 Si1 C16 111.18(5) . . ?
C14 Si1 C15 106.34(6) . . ?
C14 Si1 C16 104.01(6) . . ?
C16 Si1 C15 104.89(5) . . ?
C2 C1 H1 120.4 . . ?
C24 C1 H1 120.4 . . ?
C24 C1 C2 119.23(12) . . ?
C1 C2 H2 119.3 . . ?
C1 C2 C3 121.42(12) . . ?
C3 C2 H2 119.3 . . ?
C2 C3 C4 120.39(12) . . ?
C2 C3 C26 118.40(11) . . ?
C4 C3 C26 121.18(11) . . ?
C3 C4 B1 122.22(10) . . ?
C25 C4 C3 116.37(11) . . ?
C25 C4 B1 121.41(10) . . ?
C8 C7 B2 121.98(10) . . ?
C11 C7 C8 116.19(10) . . ?
C11 C7 B2 121.68(10) . . ?
C7 C8 C34 121.72(10) . . ?
C9 C8 C7 120.22(11) . . ?
C9 C8 C34 118.06(10) . . ?
C8 C9 H9 119.0 . . ?
C10 C9 C8 121.93(11) . . ?
C10 C9 H9 119.0 . . ?
C9 C10 H10 120.6 . . ?
C9 C10 C12 118.83(11) . . ?
C12 C10 H10 120.6 . . ?
C7 C11 H11 118.4 . . ?
C12 C11 C7 123.27(11) . . ?
C12 C11 H11 118.4 . . ?
C10 C12 C11 119.46(11) . . ?
C10 C12 H12 120.3 . . ?
C11 C12 H12 120.3 . . ?
Si1 C13 H13 108.3 . . ?
B1 C13 Si1 121.74(8) . . ?
B1 C13 H13 108.3 . . ?
B2 C13 Si1 131.31(8) . . ?
B2 C13 H13 108.3 . . ?
B2 C13 B1 74.04(8) . . ?
Si1 C14 H14A 109.5 . . ?
Si1 C14 H14B 109.5 . . ?
Si1 C14 H14C 109.5 . . ?
H14A C14 H14B 109.5 . . ?
H14A C14 H14C 109.5 . . ?
H14B C14 H14C 109.5 . . ?
Si1 C15 H15A 109.5 . . ?
Si1 C15 H15B 109.5 . . ?
Si1 C15 H15C 109.5 . . ?
H15A C15 H15B 109.5 . . ?
H15A C15 H15C 109.5 . . ?
H15B C15 H15C 109.5 . . ?
Si1 C16 H16A 109.5 . . ?
Si1 C16 H16B 109.5 . . ?
Si1 C16 H16C 109.5 . . ?
H16A C16 H16B 109.5 . . ?
H16A C16 H16C 109.5 . . ?
H16B C16 H16C 109.5 . . ?
C18 C17 B1 121.92(10) . . ?
C22 C17 C18 116.27(10) . . ?
C22 C17 B1 121.76(10) . . ?
C17 C18 C23 122.35(10) . . ?
C19 C18 C17 120.18(11) . . ?
C19 C18 C23 117.45(11) . . ?
C18 C19 H19 119.0 . . ?
C20 C19 C18 121.94(11) . . ?
C20 C19 H19 119.0 . . ?
C19 C20 H20 120.6 . . ?
C21 C20 C19 118.78(11) . . ?
C21 C20 H20 120.6 . . ?
C20 C21 H21 120.2 . . ?
C20 C21 C22 119.63(11) . . ?
C22 C21 H21 120.2 . . ?
C17 C22 H22 118.4 . . ?
C21 C22 C17 123.15(11) . . ?
C21 C22 H22 118.4 . . ?
C18 C23 H23A 109.5 . . ?
C18 C23 H23B 109.5 . . ?
C18 C23 H23C 109.5 . . ?
H23A C23 H23B 109.5 . . ?
H23A C23 H23C 109.5 . . ?
H23B C23 H23C 109.5 . . ?
C1 C24 H24 120.2 . . ?
C1 C24 C25 119.63(12) . . ?
C25 C24 H24 120.2 . . ?
C4 C25 H25 118.5 . . ?
C24 C25 C4 122.95(12) . . ?
C24 C25 H25 118.5 . . ?
C3 C26 H26A 109.5 . . ?
C3 C26 H26B 109.5 . . ?
C3 C26 H26C 109.5 . . ?
H26A C26 H26B 109.5 . . ?
H26A C26 H26C 109.5 . . ?
H26B C26 H26C 109.5 . . ?
C28 C27 C32 116.20(10) . . ?
C28 C27 B2 119.43(10) . . ?
C32 C27 B2 123.94(10) . . ?
C27 C28 H28 118.4 . . ?
C29 C28 C27 123.26(11) . . ?
C29 C28 H28 118.4 . . ?
C28 C29 H29 120.3 . . ?
C30 C29 C28 119.46(11) . . ?
C30 C29 H29 120.3 . . ?
C29 C30 H30 120.5 . . ?
C29 C30 C31 118.99(11) . . ?
C31 C30 H30 120.5 . . ?
C30 C31 H31 119.1 . . ?
C30 C31 C32 121.72(11) . . ?
C32 C31 H31 119.1 . . ?
C27 C32 C33 122.09(10) . . ?
C31 C32 C27 120.35(11) . . ?
C31 C32 C33 117.56(10) . . ?
C32 C33 H33A 109.5 . . ?
C32 C33 H33B 109.5 . . ?
C32 C33 H33C 109.5 . . ?
H33A C33 H33B 109.5 . . ?
H33A C33 H33C 109.5 . . ?
H33B C33 H33C 109.5 . . ?
C8 C34 H34A 109.5 . . ?
C8 C34 H34B 109.5 . . ?
C8 C34 H34C 109.5 . . ?
H34A C34 H34B 109.5 . . ?
H34A C34 H34C 109.5 . . ?
H34B C34 H34C 109.5 . . ?
C4 B1 C13 118.94(9) . . ?
C4 B1 H1A 100.8(6) . . ?
C4 B1 B2 116.10(8) . . ?
C13 B1 H1A 95.4(6) . . ?
C13 B1 B2 52.86(6) . . ?
C17 B1 C4 116.44(9) . . ?
C17 B1 C13 115.94(9) . . ?
C17 B1 H1A 103.5(6) . . ?
C17 B1 B2 121.53(9) . . ?
B2 B1 H1A 42.7(6) . . ?
C7 B2 B1 115.87(8) . . ?
C7 B2 H1A 101.9(6) . . ?
C13 B2 C7 116.62(9) . . ?
C13 B2 C27 123.97(9) . . ?
C13 B2 B1 53.10(6) . . ?
C13 B2 H1A 96.6(6) . . ?
C27 B2 C7 109.55(9) . . ?
C27 B2 B1 127.53(9) . . ?
C27 B2 H1A 103.4(6) . . ?
B1 B2 H1A 43.6(6) . . ?
C36 O1 C53 109.09(10) . . ?
C36 O1 Li1 125.31(10) . . ?
C53 O1 Li1 121.07(10) . . ?
C47 O2 Li1 118.29(10) . . ?
C50 O2 C47 109.57(10) . . ?
C50 O2 Li1 129.54(11) . . ?
C39 O3 C51 109.93(11) . . ?
C39 O3 Li1 126.98(11) . . ?
C51 O3 Li1 121.71(11) . . ?
C43 O4 C45 109.52(11) . . ?
C43 O4 Li1 120.86(11) . . ?
C45 O4 Li1 126.87(11) . . ?
H35A C35 H35B 109.3 . . ?
C36 C35 H35A 111.4 . . ?
C36 C35 H35B 111.4 . . ?
C36 C35 C54 101.72(11) . . ?
C54 C35 H35A 111.4 . . ?
C54 C35 H35B 111.4 . . ?
O1 C36 C35 104.78(11) . . ?
O1 C36 H36A 110.8 . . ?
O1 C36 H36B 110.8 . . ?
C35 C36 H36A 110.8 . . ?
C35 C36 H36B 110.8 . . ?
H36A C36 H36B 108.9 . . ?
O3 C39 H39A 110.6 . . ?
O3 C39 H39B 110.6 . . ?
O3 C39 C40 105.54(13) . . ?
H39A C39 H39B 108.8 . . ?
C40 C39 H39A 110.6 . . ?
C40 C39 H39B 110.6 . . ?
C39 C40 H40A 111.3 . . ?
C39 C40 H40B 111.3 . . ?
C39 C40 C52 102.17(13) . . ?
H40A C40 H40B 109.2 . . ?
C52 C40 H40A 111.3 . . ?
C52 C40 H40B 111.3 . . ?
H41A C41 H41B 109.2 . . ?
C42 C41 H41A 111.4 . . ?
C42 C41 H41B 111.4 . . ?
C45 C41 H41A 111.4 . . ?
C45 C41 H41B 111.4 . . ?
C45 C41 C42 102.03(12) . . ?
C41 C42 H42A 111.3 . . ?
C41 C42 H42B 111.3 . . ?
C41 C42 C43 102.42(13) . . ?
H42A C42 H42B 109.2 . . ?
C43 C42 H42A 111.3 . . ?
C43 C42 H42B 111.3 . . ?
O4 C43 C42 105.32(14) . . ?
O4 C43 H43A 110.7 . . ?
O4 C43 H43B 110.7 . . ?
C42 C43 H43A 110.7 . . ?
C42 C43 H43B 110.7 . . ?
H43A C43 H43B 108.8 . . ?
O4 C45 C41 105.74(11) . . ?
O4 C45 H45A 110.6 . . ?
O4 C45 H45B 110.6 . . ?
C41 C45 H45A 110.6 . . ?
C41 C45 H45B 110.6 . . ?
H45A C45 H45B 108.7 . . ?
O2 C47 H47A 110.6 . . ?
O2 C47 H47B 110.6 . . ?
O2 C47 C48 105.69(11) . . ?
H47A C47 H47B 108.7 . . ?
C48 C47 H47A 110.6 . . ?
C48 C47 H47B 110.6 . . ?
C47 C48 H48A 111.4 . . ?
C47 C48 H48B 111.4 . . ?
C47 C48 C49 101.88(12) . . ?
H48A C48 H48B 109.3 . . ?
C49 C48 H48A 111.4 . . ?
C49 C48 H48B 111.4 . . ?
C48 C49 H49A 111.3 . . ?
C48 C49 H49B 111.3 . . ?
H49A C49 H49B 109.2 . . ?
C50 C49 C48 102.10(11) . . ?
C50 C49 H49A 111.3 . . ?
C50 C49 H49B 111.3 . . ?
O2 C50 C49 105.90(10) . . ?
O2 C50 H50A 110.6 . . ?
O2 C50 H50B 110.6 . . ?
C49 C50 H50A 110.6 . . ?
C49 C50 H50B 110.6 . . ?
H50A C50 H50B 108.7 . . ?
O3 C51 H51A 110.6 . . ?
O3 C51 H51B 110.6 . . ?
O3 C51 C52 105.49(12) . . ?
H51A C51 H51B 108.8 . . ?
C52 C51 H51A 110.6 . . ?
C52 C51 H51B 110.6 . . ?
C40 C52 H52A 111.3 . . ?
C40 C52 H52B 111.3 . . ?
C51 C52 C40 102.55(12) . . ?
C51 C52 H52A 111.3 . . ?
C51 C52 H52B 111.3 . . ?
H52A C52 H52B 109.2 . . ?
O1 C53 H53A 110.5 . . ?
O1 C53 H53B 110.5 . . ?
O1 C53 C54 106.21(10) . . ?
H53A C53 H53B 108.7 . . ?
C54 C53 H53A 110.5 . . ?
C54 C53 H53B 110.5 . . ?
C35 C54 H54A 111.1 . . ?
C35 C54 H54B 111.1 . . ?
C53 C54 C35 103.26(11) . . ?
C53 C54 H54A 111.1 . . ?
C53 C54 H54B 111.1 . . ?
H54A C54 H54B 109.1 . . ?
O1 Li1 O3 116.13(12) . . ?
O1 Li1 O4 111.87(12) . . ?
O2 Li1 O1 106.08(12) . . ?
O2 Li1 O3 110.40(12) . . ?
O2 Li1 O4 104.74(11) . . ?
O3 Li1 O4 107.06(12) . . ?

loop_
_geom_bond_atom_site_label_1
_geom_bond_atom_site_label_2
_geom_bond_distance
_geom_bond_site_symmetry_2
_geom_bond_publ_flag
Si1 C13 1.8490(11) . ?
Si1 C14 1.8836(12) . ?
Si1 C15 1.8951(12) . ?
Si1 C16 1.8880(12) . ?
C1 H1 0.9500 . ?
C1 C2 1.386(2) . ?
C1 C24 1.384(2) . ?
C2 H2 0.9500 . ?
C2 C3 1.3994(17) . ?
C3 C4 1.4183(16) . ?
C3 C26 1.5113(18) . ?
C4 C25 1.4023(16) . ?
C4 B1 1.6257(16) . ?
C7 C8 1.4174(16) . ?
C7 C11 1.4038(16) . ?
C7 B2 1.6293(16) . ?
C8 C9 1.3981(17) . ?
C8 C34 1.5104(17) . ?
C9 H9 0.9500 . ?
C9 C10 1.3860(19) . ?
C10 H10 0.9500 . ?
C10 C12 1.3887(18) . ?
C11 H11 0.9500 . ?
C11 C12 1.3915(16) . ?
C12 H12 0.9500 . ?
C13 H13 1.0000 . ?
C13 B1 1.6283(15) . ?
C13 B2 1.6232(16) . ?
C14 H14A 0.9800 . ?
C14 H14B 0.9800 . ?
C14 H14C 0.9800 . ?
C15 H15A 0.9800 . ?
C15 H15B 0.9800 . ?
C15 H15C 0.9800 . ?
C16 H16A 0.9800 . ?
C16 H16B 0.9800 . ?
C16 H16C 0.9800 . ?
C17 C18 1.4183(16) . ?
C17 C22 1.4075(16) . ?
C17 B1 1.6241(16) . ?
C18 C19 1.3997(16) . ?
C18 C23 1.5159(16) . ?
C19 H19 0.9500 . ?
C19 C20 1.3900(18) . ?
C20 H20 0.9500 . ?
C20 C21 1.3878(18) . ?
C21 H21 0.9500 . ?
C21 C22 1.3929(16) . ?
C22 H22 0.9500 . ?
C23 H23A 0.9800 . ?
C23 H23B 0.9800 . ?
C23 H23C 0.9800 . ?
C24 H24 0.9500 . ?
C24 C25 1.3924(17) . ?
C25 H25 0.9500 . ?
C26 H26A 0.9800 . ?
C26 H26B 0.9800 . ?
C26 H26C 0.9800 . ?
C27 C28 1.4009(16) . ?
C27 C32 1.4208(16) . ?
C27 B2 1.6280(16) . ?
C28 H28 0.9500 . ?
C28 C29 1.3951(17) . ?
C29 H29 0.9500 . ?
C29 C30 1.3870(18) . ?
C30 H30 0.9500 . ?
C30 C31 1.3883(18) . ?
C31 H31 0.9500 . ?
C31 C32 1.3975(16) . ?
C32 C33 1.5116(15) . ?
C33 H33A 0.9800 . ?
C33 H33B 0.9800 . ?
C33 H33C 0.9800 . ?
C34 H34A 0.9800 . ?
C34 H34B 0.9800 . ?
C34 H34C 0.9800 . ?
B1 H1A 1.352(14) . ?
B1 B2 1.9578(18) . ?
B2 H1A 1.330(14) . ?
O1 C36 1.4462(15) . ?
O1 C53 1.4553(15) . ?
O1 Li1 1.903(2) . ?
O2 C47 1.4446(17) . ?
O2 C50 1.4426(15) . ?
O2 Li1 1.903(2) . ?
O3 C39 1.4413(17) . ?
O3 C51 1.4464(16) . ?
O3 Li1 1.912(2) . ?
O4 C43 1.4347(18) . ?
O4 C45 1.4485(15) . ?
O4 Li1 1.913(2) . ?
C35 H35A 0.9900 . ?
C35 H35B 0.9900 . ?
C35 C36 1.509(2) . ?
C35 C54 1.5305(19) . ?
C36 H36A 0.9900 . ?
C36 H36B 0.9900 . ?
C39 H39A 0.9900 . ?
C39 H39B 0.9900 . ?
C39 C40 1.504(2) . ?
C40 H40A 0.9900 . ?
C40 H40B 0.9900 . ?
C40 C52 1.522(2) . ?
C41 H41A 0.9900 . ?
C41 H41B 0.9900 . ?
C41 C42 1.509(2) . ?
C41 C45 1.5075(19) . ?
C42 H42A 0.9900 . ?
C42 H42B 0.9900 . ?
C42 C43 1.511(2) . ?
C43 H43A 0.9900 . ?
C43 H43B 0.9900 . ?
C45 H45A 0.9900 . ?
C45 H45B 0.9900 . ?
C47 H47A 0.9900 . ?
C47 H47B 0.9900 . ?
C47 C48 1.512(2) . ?
C48 H48A 0.9900 . ?
C48 H48B 0.9900 . ?
C48 C49 1.5241(18) . ?
C49 H49A 0.9900 . ?
C49 H49B 0.9900 . ?
C49 C50 1.5178(19) . ?
C50 H50A 0.9900 . ?
C50 H50B 0.9900 . ?
C51 H51A 0.9900 . ?
C51 H51B 0.9900 . ?
C51 C52 1.515(2) . ?
C52 H52A 0.9900 . ?
C52 H52B 0.9900 . ?
C53 H53A 0.9900 . ?
C53 H53B 0.9900 . ?
C53 C54 1.5257(18) . ?
C54 H54A 0.9900 . ?
C54 H54B 0.9900 . ?

loop_
_geom_torsion_atom_site_label_1
_geom_torsion_atom_site_label_2
_geom_torsion_atom_site_label_3
_geom_torsion_atom_site_label_4
_geom_torsion
_geom_torsion_site_symmetry_1
_geom_torsion_site_symmetry_2
_geom_torsion_site_symmetry_3
_geom_torsion_site_symmetry_4
_geom_torsion_publ_flag
Si1 C13 B1 C4 128.69(9) . . . . ?
Si1 C13 B1 C17 -17.91(13) . . . . ?
Si1 C13 B1 B2 -129.08(10) . . . . ?
Si1 C13 B2 C7 -137.98(9) . . . . ?
Si1 C13 B2 C27 4.13(16) . . . . ?
Si1 C13 B2 B1 118.50(11) . . . . ?
C1 C2 C3 C4 0.07(19) . . . . ?
C1 C2 C3 C26 -178.08(12) . . . . ?
C1 C24 C25 C4 -0.08(19) . . . . ?
C2 C1 C24 C25 -0.5(2) . . . . ?
C2 C3 C4 C25 -0.57(16) . . . . ?
C2 C3 C4 B1 178.35(11) . . . . ?
C3 C4 C25 C24 0.58(17) . . . . ?
C3 C4 B1 C13 158.87(10) . . . . ?
C3 C4 B1 C17 -54.69(14) . . . . ?
C3 C4 B1 B2 98.70(12) . . . . ?
C7 C8 C9 C10 -0.11(19) . . . . ?
C7 C11 C12 C10 -1.29(18) . . . . ?
C8 C7 C11 C12 3.34(16) . . . . ?
C8 C7 B2 C13 75.32(13) . . . . ?
C8 C7 B2 C27 -71.97(13) . . . . ?
C8 C7 B2 B1 135.09(10) . . . . ?
C8 C9 C10 C12 2.28(19) . . . . ?
C9 C10 C12 C11 -1.59(18) . . . . ?
C11 C7 C8 C9 -2.60(16) . . . . ?
C11 C7 C8 C34 178.44(11) . . . . ?
C11 C7 B2 C13 -109.29(12) . . . . ?
C11 C7 B2 C27 103.43(12) . . . . ?
C11 C7 B2 B1 -49.52(14) . . . . ?
C14 Si1 C13 B1 56.12(11) . . . . ?
C14 Si1 C13 B2 -40.38(12) . . . . ?
C15 Si1 C13 B1 179.49(8) . . . . ?
C15 Si1 C13 B2 82.99(11) . . . . ?
C16 Si1 C13 B1 -64.08(10) . . . . ?
C16 Si1 C13 B2 -160.58(10) . . . . ?
C17 C18 C19 C20 -1.88(18) . . . . ?
C18 C17 C22 C21 -1.06(17) . . . . ?
C18 C17 B1 C4 -50.11(14) . . . . ?
C18 C17 B1 C13 97.34(12) . . . . ?
C18 C17 B1 B2 158.05(10) . . . . ?
C18 C19 C20 C21 0.05(18) . . . . ?
C19 C20 C21 C22 1.23(18) . . . . ?
C20 C21 C22 C17 -0.71(18) . . . . ?
C22 C17 C18 C19 2.30(16) . . . . ?
C22 C17 C18 C23 -176.26(10) . . . . ?
C22 C17 B1 C4 132.58(11) . . . . ?
C22 C17 B1 C13 -79.97(13) . . . . ?
C22 C17 B1 B2 -19.27(15) . . . . ?
C23 C18 C19 C20 176.75(11) . . . . ?
C24 C1 C2 C3 0.5(2) . . . . ?
C25 C4 B1 C13 -22.26(15) . . . . ?
C25 C4 B1 C17 124.17(11) . . . . ?
C25 C4 B1 B2 -82.44(13) . . . . ?
C26 C3 C4 C25 177.53(11) . . . . ?
C26 C3 C4 B1 -3.55(16) . . . . ?
C27 C28 C29 C30 -0.91(19) . . . . ?
C28 C27 C32 C31 -0.29(16) . . . . ?
C28 C27 C32 C33 179.68(10) . . . . ?
C28 C27 B2 C7 102.47(12) . . . . ?
C28 C27 B2 C13 -41.90(15) . . . . ?
C28 C27 B2 B1 -108.60(12) . . . . ?
C28 C29 C30 C31 -0.22(19) . . . . ?
C29 C30 C31 C32 1.05(18) . . . . ?
C30 C31 C32 C27 -0.79(17) . . . . ?
C30 C31 C32 C33 179.24(11) . . . . ?
C32 C27 C28 C29 1.14(17) . . . . ?
C32 C27 B2 C7 -69.69(13) . . . . ?
C32 C27 B2 C13 145.95(11) . . . . ?
C32 C27 B2 B1 79.24(14) . . . . ?
C34 C8 C9 C10 178.89(12) . . . . ?
B1 C4 C25 C24 -178.35(11) . . . . ?
B1 C13 B2 C7 103.53(10) . . . . ?
B1 C13 B2 C27 -114.36(11) . . . . ?
B1 C17 C18 C19 -175.15(10) . . . . ?
B1 C17 C18 C23 6.29(16) . . . . ?
B1 C17 C22 C21 176.40(11) . . . . ?
B2 C7 C8 C9 173.03(11) . . . . ?
B2 C7 C8 C34 -5.93(17) . . . . ?
B2 C7 C11 C12 -172.30(11) . . . . ?
B2 C13 B1 C4 -102.23(10) . . . . ?
B2 C13 B1 C17 111.17(10) . . . . ?
B2 C27 C28 C29 -171.61(11) . . . . ?
B2 C27 C32 C31 172.10(10) . . . . ?
B2 C27 C32 C33 -7.93(16) . . . . ?
O1 C53 C54 C35 -20.43(14) . . . . ?
O2 C47 C48 C49 -32.80(14) . . . . ?
O3 C39 C40 C52 32.86(18) . . . . ?
O3 C51 C52 C40 28.72(17) . . . . ?
C36 O1 C53 C54 -3.25(14) . . . . ?
C36 C35 C54 C53 35.20(14) . . . . ?
C39 O3 C51 C52 -8.62(17) . . . . ?
C39 C40 C52 C51 -37.32(17) . . . . ?
C41 C42 C43 O4 -32.7(2) . . . . ?
C42 C41 C45 O4 -30.60(17) . . . . ?
C43 O4 C45 C41 10.67(17) . . . . ?
C45 O4 C43 C42 13.9(2) . . . . ?
C45 C41 C42 C43 38.21(19) . . . . ?
C47 O2 C50 C49 10.13(14) . . . . ?
C47 C48 C49 C50 37.91(13) . . . . ?
C48 C49 C50 O2 -30.18(14) . . . . ?
C50 O2 C47 C48 14.51(15) . . . . ?
C51 O3 C39 C40 -15.50(18) . . . . ?
C53 O1 C36 C35 26.17(13) . . . . ?
C54 C35 C36 O1 -37.89(13) . . . . ?
Li1 O1 C36 C35 -129.95(13) . . . . ?
Li1 O1 C53 C54 154.05(12) . . . . ?
Li1 O2 C47 C48 -148.94(12) . . . . ?
Li1 O2 C50 C49 171.15(12) . . . . ?
Li1 O3 C39 C40 151.13(14) . . . . ?
Li1 O3 C51 C52 -176.07(13) . . . . ?
Li1 O4 C43 C42 -148.55(14) . . . . ?
Li1 O4 C45 C41 171.77(12) . . . . ?
